data_2242953
loop_
_publ_author_name
'Sales, Eric S.'
'Bortoluzzi, Adailton J.'
'Merlo, Aloir A.'

_publ_section_title
;
 Crystal structure of
 5-(4-<i>tert</i>-butoxyphenyl)-3-(4-<i>n</i>-octyloxyphenyl)-4,5-dihydroisoxazole
;
_journal_issue 6
_journal_name_full 'Acta Crystallographica Section E'
_journal_page_first 896
_journal_page_last 899
_journal_paper_doi 10.1107/S2056989019007412
_journal_volume 75
_journal_year 2019
_chemical_formula_iupac 'C27 H37 N O3'
_chemical_formula_moiety 'C27 H37 N O3'
_chemical_formula_sum 'C27 H37 N O3'
_chemical_formula_weight 423.57
_chemical_name_systematic
;
5-(4-<i>tert</i>-Butoxyphenyl)-3-(4-<i>n</i>-octyloxyphenyl)-4,5-\
dihydroisoxazole
;
_space_group_crystal_system triclinic
_space_group_IT_number 2
_space_group_name_Hall '-P 1'
_space_group_name_H-M_alt 'P -1'
_symmetry_space_group_name_Hall '-P 1'
_symmetry_space_group_name_H-M 'P -1'
_atom_sites_solution_hydrogens geom
_atom_sites_solution_primary direct
_atom_sites_solution_secondary difmap
_audit_creation_method SHELXL-2018/1
_cell_angle_alpha 92.3250(10)
_cell_angle_beta 91.8060(10)
_cell_angle_gamma 94.1450(10)
_cell_formula_units_Z 2
_cell_length_a 5.84930(10)
_cell_length_b 10.7773(3)
_cell_length_c 19.3201(6)
_cell_measurement_reflns_used 7320
_cell_measurement_temperature 173(2)
_cell_measurement_theta_max 34.18
_cell_measurement_theta_min 2.75
_cell_volume 1213.02(5)
_computing_cell_refinement
;
SAINT (Bruker, 2012)
;
_computing_data_collection
;
APEX2 (Bruker, 2012)
;
_computing_data_reduction
;
SAINT (Bruker, 2012)
;
_computing_molecular_graphics
;
PLATON (Spek, 2009) and Mercury (Macrae <i>et al.</i>, 2008)
;
_computing_publication_material
;
SHELXL2018 (Sheldrick, 2015) and publCIF (Westrip, 2010)
;
_computing_structure_refinement
;
SHELXL2018 (Sheldrick, 2015)
;
_computing_structure_solution
;
SHELXTL (Sheldrick, 2008)
;
_diffrn_ambient_temperature 173(2)
_diffrn_measured_fraction_theta_full 0.978
_diffrn_measured_fraction_theta_max 0.980
_diffrn_measurement_device_type 'Bruker APEXII DUO'
_diffrn_measurement_method '\f and \w scans'
_diffrn_radiation_monochromator graphite
_diffrn_radiation_source 'fine-focus sealed tube'
_diffrn_radiation_type MoK\a
_diffrn_radiation_wavelength 0.71073
_diffrn_reflns_av_R_equivalents 0.0094
_diffrn_reflns_av_unetI/netI 0.0179
_diffrn_reflns_limit_h_max 8
_diffrn_reflns_limit_h_min -7
_diffrn_reflns_limit_k_max 15
_diffrn_reflns_limit_k_min -15
_diffrn_reflns_limit_l_max 27
_diffrn_reflns_limit_l_min -27
_diffrn_reflns_number 10857
_diffrn_reflns_theta_full 25.242
_diffrn_reflns_theta_max 31.000
_diffrn_reflns_theta_min 2.898
_exptl_absorpt_coefficient_mu 0.074
_exptl_absorpt_correction_T_max 0.7467
_exptl_absorpt_correction_T_min 0.7114
_exptl_absorpt_correction_type multi-scan
_exptl_absorpt_process_details
;
(SADABS; Bruker, 2012)
;
_exptl_crystal_colour colourless
_exptl_crystal_density_diffrn 1.160
_exptl_crystal_description block
_exptl_crystal_F_000 460
_exptl_crystal_size_max 0.500
_exptl_crystal_size_mid 0.200
_exptl_crystal_size_min 0.120
_refine_diff_density_max 0.395
_refine_diff_density_min -0.194
_refine_ls_extinction_method none
_refine_ls_goodness_of_fit_ref 1.030
_refine_ls_hydrogen_treatment constr
_refine_ls_matrix_type full
_refine_ls_number_parameters 284
_refine_ls_number_reflns 7607
_refine_ls_number_restraints 0
_refine_ls_restrained_S_all 1.030
_refine_ls_R_factor_all 0.0603
_refine_ls_R_factor_gt 0.0493
_refine_ls_shift/su_max 0.001
_refine_ls_shift/su_mean 0.000
_refine_ls_structure_factor_coef Fsqd
_refine_ls_weighting_details 'w=1/[\s^2^(Fo^2^)+(0.0667P)^2^+0.4021P] where P=(Fo^2^+2Fc^2^)/3'
_refine_ls_weighting_scheme calc
_refine_ls_wR_factor_gt 0.1262
_refine_ls_wR_factor_ref 0.1398
_reflns_number_gt 6342
_reflns_number_total 7607
_reflns_threshold_expression 'I > 2\s(I)'
_cod_data_source_file rz5256sup1.cif
_cod_data_source_block I
_cod_database_code 2242953
_shelx_space_group_comment
;
The symmetry employed for this shelxl refinement is uniquely defined
by the following loop, which should always be used as a source of
symmetry information in preference to the above space-group names.
They are only intended as comments.
;
_shelx_estimated_absorpt_t_min 0.964
_shelx_estimated_absorpt_t_max 0.991

loop_
_space_group_symop_operation_xyz
'x, y, z'
'-x, -y, -z'

loop_
_atom_site_type_symbol
_atom_site_label
_atom_site_fract_x
_atom_site_fract_y
_atom_site_fract_z
_atom_site_U_iso_or_equiv
_atom_site_adp_type
_atom_site_calc_flag
_atom_site_occupancy
C C1 1.64769(16) 0.74894(8) -0.05545(5) 0.02252(17) Uani d 1
C C2 1.43190(17) 0.69199(10) -0.04304(5) 0.02649(19) Uani d 1
H H2 1.318117 0.680926 -0.079384 0.032 Uiso calc 1
C C3 1.38402(17) 0.65151(10) 0.02272(5) 0.0276(2) Uani d 1
H H3 1.236687 0.613066 0.031010 0.033 Uiso calc 1
C C4 1.54893(17) 0.66646(9) 0.07669(5) 0.02462(18) Uani d 1
C C5 1.76598(18) 0.71882(10) 0.06288(6) 0.0287(2) Uani d 1
H H5 1.881608 0.727313 0.098755 0.034 Uiso calc 1
C C6 1.81591(17) 0.75896(10) -0.00292(5) 0.0275(2) Uani d 1
H H6 1.965700 0.793326 -0.011855 0.033 Uiso calc 1
C C7 1.4927(2) 0.63786(10) 0.14996(6) 0.0298(2) Uani d 1
H H7 1.639120 0.635864 0.177901 0.036 Uiso calc 1
C C8 1.3386(2) 0.52173(10) 0.16367(6) 0.0331(2) Uani d 1
H H8A 1.257332 0.486755 0.120734 0.040 Uiso calc 1
H H8B 1.426563 0.456841 0.184659 0.040 Uiso calc 1
C C9 1.17552(18) 0.57422(9) 0.21388(5) 0.02437(18) Uani d 1
C C10 1.00340(17) 0.50153(9) 0.25159(5) 0.02354(18) Uani d 1
C C11 0.85608(19) 0.56078(9) 0.29567(5) 0.0283(2) Uani d 1
H H11 0.870372 0.649014 0.301232 0.034 Uiso calc 1
C C12 0.6903(2) 0.49430(10) 0.33136(6) 0.0305(2) Uani d 1
H H12 0.590952 0.536589 0.360612 0.037 Uiso calc 1
C C13 0.66989(19) 0.36438(10) 0.32407(5) 0.0277(2) Uani d 1
C C14 0.8169(2) 0.30396(10) 0.28077(6) 0.0305(2) Uani d 1
H H14 0.804578 0.215616 0.276084 0.037 Uiso calc 1
C C15 0.98029(19) 0.37134(9) 0.24460(5) 0.0282(2) Uani d 1
H H15 1.077691 0.328959 0.214763 0.034 Uiso calc 1
C C16 0.3577(2) 0.34639(11) 0.40164(6) 0.0317(2) Uani d 1
H H16A 0.264382 0.402808 0.375405 0.038 Uiso calc 1
H H16B 0.442735 0.395495 0.439870 0.038 Uiso calc 1
C C17 0.2055(2) 0.24281(11) 0.43018(6) 0.0335(2) Uani d 1
H H17A 0.302437 0.184383 0.453525 0.040 Uiso calc 1
H H17B 0.119058 0.196173 0.391341 0.040 Uiso calc 1
C C18 0.0366(2) 0.29097(11) 0.48151(6) 0.0330(2) Uani d 1
H H18A -0.060442 0.349489 0.458264 0.040 Uiso calc 1
H H18B 0.122729 0.337310 0.520501 0.040 Uiso calc 1
C C19 -0.1167(2) 0.18553(11) 0.50984(6) 0.0349(2) Uani d 1
H H19A -0.208792 0.142655 0.470892 0.042 Uiso calc 1
H H19B -0.018349 0.124293 0.530006 0.042 Uiso calc 1
C C20 -0.2783(2) 0.22801(10) 0.56467(6) 0.0318(2) Uani d 1
H H20A -0.379620 0.287585 0.544232 0.038 Uiso calc 1
H H20B -0.186764 0.272574 0.603192 0.038 Uiso calc 1
C C21 -0.4267(2) 0.12127(10) 0.59381(6) 0.0327(2) Uani d 1
H H21A -0.508740 0.072300 0.554987 0.039 Uiso calc 1
H H21B -0.326314 0.065477 0.617931 0.039 Uiso calc 1
C C22 -0.6008(2) 0.16621(11) 0.64401(6) 0.0331(2) Uani d 1
H H22A -0.699866 0.222595 0.619849 0.040 Uiso calc 1
H H22B -0.518114 0.214970 0.682803 0.040 Uiso calc 1
C C23 -0.7519(3) 0.06135(14) 0.67351(7) 0.0447(3) Uani d 1
H H23A -0.837883 0.013891 0.635584 0.067 Uiso calc 1
H H23B -0.859495 0.096688 0.705400 0.067 Uiso calc 1
H H23C -0.655669 0.006054 0.698516 0.067 Uiso calc 1
C C24 1.65820(16) 0.91821(9) -0.13541(5) 0.02269(17) Uani d 1
C C25 1.40381(18) 0.93736(11) -0.13308(6) 0.0317(2) Uani d 1
H H25A 1.317724 0.874246 -0.163469 0.047 Uiso calc 1
H H25B 1.376322 1.020479 -0.148808 0.047 Uiso calc 1
H H25C 1.353249 0.929723 -0.085465 0.047 Uiso calc 1
C C26 1.7923(2) 1.00842(10) -0.08406(6) 0.0312(2) Uani d 1
H H26A 1.738292 0.994948 -0.037262 0.047 Uiso calc 1
H H26B 1.769305 1.094089 -0.096335 0.047 Uiso calc 1
H H26C 1.955819 0.994439 -0.085452 0.047 Uiso calc 1
C C27 1.7451(2) 0.93263(11) -0.20797(5) 0.0308(2) Uani d 1
H H27A 1.909480 0.920386 -0.207896 0.046 Uiso calc 1
H H27B 1.719501 1.016327 -0.223155 0.046 Uiso calc 1
H H27C 1.662418 0.870491 -0.239749 0.046 Uiso calc 1
N N1 1.19161(18) 0.69382(8) 0.21931(5) 0.0310(2) Uani d 1
O O1 1.69856(13) 0.78825(6) -0.12071(4) 0.02499(15) Uani d 1
O O2 1.36545(16) 0.74135(7) 0.17716(4) 0.03545(19) Uani d 1
O O3 0.51450(15) 0.28925(8) 0.35685(4) 0.03590(19) Uani d 1

loop_
_atom_site_aniso_label
_atom_site_aniso_U_11
_atom_site_aniso_U_22
_atom_site_aniso_U_33
_atom_site_aniso_U_12
_atom_site_aniso_U_13
_atom_site_aniso_U_23
C1 0.0238(4) 0.0203(4) 0.0240(4) 0.0033(3) 0.0063(3) 0.0010(3)
C2 0.0241(4) 0.0280(4) 0.0268(4) -0.0020(3) 0.0016(3) 0.0013(3)
C3 0.0227(4) 0.0290(5) 0.0312(5) -0.0010(3) 0.0053(4) 0.0046(4)
C4 0.0273(4) 0.0212(4) 0.0263(4) 0.0042(3) 0.0056(3) 0.0051(3)
C5 0.0256(4) 0.0315(5) 0.0291(5) 0.0007(4) 0.0000(4) 0.0070(4)
C6 0.0211(4) 0.0300(5) 0.0316(5) 0.0004(3) 0.0031(3) 0.0065(4)
C7 0.0351(5) 0.0285(5) 0.0271(5) 0.0050(4) 0.0069(4) 0.0079(4)
C8 0.0458(6) 0.0206(4) 0.0353(5) 0.0092(4) 0.0192(5) 0.0071(4)
C9 0.0314(5) 0.0211(4) 0.0214(4) 0.0048(3) 0.0044(3) 0.0024(3)
C10 0.0294(4) 0.0211(4) 0.0205(4) 0.0035(3) 0.0030(3) 0.0011(3)
C11 0.0361(5) 0.0224(4) 0.0268(4) 0.0034(4) 0.0077(4) -0.0008(3)
C12 0.0367(5) 0.0267(5) 0.0285(5) 0.0029(4) 0.0104(4) -0.0013(4)
C13 0.0317(5) 0.0271(5) 0.0238(4) -0.0011(4) 0.0044(4) 0.0004(3)
C14 0.0388(6) 0.0214(4) 0.0312(5) 0.0000(4) 0.0074(4) -0.0013(4)
C15 0.0357(5) 0.0223(4) 0.0272(4) 0.0034(4) 0.0080(4) -0.0005(3)
C16 0.0332(5) 0.0341(5) 0.0278(5) -0.0007(4) 0.0072(4) 0.0018(4)
C17 0.0329(5) 0.0352(5) 0.0320(5) -0.0036(4) 0.0067(4) 0.0037(4)
C18 0.0327(5) 0.0369(5) 0.0295(5) -0.0010(4) 0.0055(4) 0.0045(4)
C19 0.0346(6) 0.0351(5) 0.0346(5) -0.0028(4) 0.0097(4) -0.0002(4)
C20 0.0336(5) 0.0309(5) 0.0306(5) -0.0021(4) 0.0068(4) 0.0000(4)
C21 0.0359(5) 0.0275(5) 0.0352(5) 0.0017(4) 0.0098(4) 0.0021(4)
C22 0.0376(6) 0.0318(5) 0.0295(5) -0.0019(4) 0.0084(4) -0.0008(4)
C23 0.0443(7) 0.0479(7) 0.0425(7) -0.0032(6) 0.0112(5) 0.0131(6)
C24 0.0229(4) 0.0216(4) 0.0240(4) 0.0036(3) 0.0037(3) 0.0014(3)
C25 0.0233(4) 0.0380(5) 0.0347(5) 0.0080(4) 0.0034(4) 0.0019(4)
C26 0.0344(5) 0.0241(4) 0.0345(5) 0.0013(4) -0.0036(4) -0.0006(4)
C27 0.0341(5) 0.0327(5) 0.0272(5) 0.0065(4) 0.0090(4) 0.0060(4)
N1 0.0436(5) 0.0233(4) 0.0265(4) 0.0019(3) 0.0114(4) 0.0008(3)
O1 0.0318(4) 0.0211(3) 0.0230(3) 0.0046(3) 0.0093(3) 0.0011(2)
O2 0.0524(5) 0.0219(3) 0.0328(4) 0.0004(3) 0.0180(4) 0.0023(3)
O3 0.0399(4) 0.0302(4) 0.0372(4) -0.0043(3) 0.0151(3) -0.0002(3)

loop_
_atom_type_symbol
_atom_type_description
_atom_type_scat_dispersion_real
_atom_type_scat_dispersion_imag
_atom_type_scat_source
C C 0.0033 0.0016 'International Tables Vol C Tables 4.2.6.8 and 6.1.1.4'
H H 0.0000 0.0000 'International Tables Vol C Tables 4.2.6.8 and 6.1.1.4'
N N 0.0061 0.0033 'International Tables Vol C Tables 4.2.6.8 and 6.1.1.4'
O O 0.0106 0.0060 'International Tables Vol C Tables 4.2.6.8 and 6.1.1.4'

loop_
_geom_angle_atom_site_label_1
_geom_angle_atom_site_label_2
_geom_angle_atom_site_label_3
_geom_angle
O1 C1 C6 119.95(9)
O1 C1 C2 120.37(9)
C6 C1 C2 119.56(9)
C3 C2 C1 119.74(9)
C3 C2 H2 120.1
C1 C2 H2 120.1
C2 C3 C4 121.02(9)
C2 C3 H3 119.5
C4 C3 H3 119.5
C5 C4 C3 118.59(9)
C5 C4 C7 119.33(9)
C3 C4 C7 121.87(9)
C4 C5 C6 120.76(10)
C4 C5 H5 119.6
C6 C5 H5 119.6
C1 C6 C5 120.21(9)
C1 C6 H6 119.9
C5 C6 H6 119.9
O2 C7 C4 106.70(8)
O2 C7 C8 104.03(8)
C4 C7 C8 119.41(10)
O2 C7 H7 108.7
C4 C7 H7 108.7
C8 C7 H7 108.7
C9 C8 C7 101.00(8)
C9 C8 H8A 111.6
C7 C8 H8A 111.6
C9 C8 H8B 111.6
C7 C8 H8B 111.6
H8A C8 H8B 109.4
N1 C9 C10 120.82(9)
N1 C9 C8 113.57(9)
C10 C9 C8 125.54(8)
C11 C10 C15 118.12(9)
C11 C10 C9 120.59(9)
C15 C10 C9 121.29(9)
C12 C11 C10 121.74(9)
C12 C11 H11 119.1
C10 C11 H11 119.1
C11 C12 C13 119.47(9)
C11 C12 H12 120.3
C13 C12 H12 120.3
O3 C13 C14 115.85(9)
O3 C13 C12 124.70(9)
C14 C13 C12 119.45(9)
C15 C14 C13 120.66(9)
C15 C14 H14 119.7
C13 C14 H14 119.7
C14 C15 C10 120.55(9)
C14 C15 H15 119.7
C10 C15 H15 119.7
O3 C16 C17 107.12(9)
O3 C16 H16A 110.3
C17 C16 H16A 110.3
O3 C16 H16B 110.3
C17 C16 H16B 110.3
H16A C16 H16B 108.5
C16 C17 C18 112.46(10)
C16 C17 H17A 109.1
C18 C17 H17A 109.1
C16 C17 H17B 109.1
C18 C17 H17B 109.1
H17A C17 H17B 107.8
C17 C18 C19 111.98(10)
C17 C18 H18A 109.2
C19 C18 H18A 109.2
C17 C18 H18B 109.2
C19 C18 H18B 109.2
H18A C18 H18B 107.9
C20 C19 C18 114.01(10)
C20 C19 H19A 108.7
C18 C19 H19A 108.8
C20 C19 H19B 108.8
C18 C19 H19B 108.7
H19A C19 H19B 107.6
C19 C20 C21 113.48(9)
C19 C20 H20A 108.9
C21 C20 H20A 108.9
C19 C20 H20B 108.9
C21 C20 H20B 108.9
H20A C20 H20B 107.7
C22 C21 C20 112.75(9)
C22 C21 H21A 109.0
C20 C21 H21A 109.0
C22 C21 H21B 109.0
C20 C21 H21B 109.0
H21A C21 H21B 107.8
C21 C22 C23 113.74(10)
C21 C22 H22A 108.8
C23 C22 H22A 108.8
C21 C22 H22B 108.8
C23 C22 H22B 108.8
H22A C22 H22B 107.7
C22 C23 H23A 109.5
C22 C23 H23B 109.5
H23A C23 H23B 109.5
C22 C23 H23C 109.5
H23A C23 H23C 109.5
H23B C23 H23C 109.5
O1 C24 C27 103.52(7)
O1 C24 C25 110.07(8)
C27 C24 C25 111.21(9)
O1 C24 C26 110.96(8)
C27 C24 C26 110.80(9)
C25 C24 C26 110.12(9)
C24 C25 H25A 109.5
C24 C25 H25B 109.5
H25A C25 H25B 109.5
C24 C25 H25C 109.5
H25A C25 H25C 109.5
H25B C25 H25C 109.5
C24 C26 H26A 109.5
C24 C26 H26B 109.5
H26A C26 H26B 109.5
C24 C26 H26C 109.5
H26A C26 H26C 109.5
H26B C26 H26C 109.5
C24 C27 H27A 109.5
C24 C27 H27B 109.5
H27A C27 H27B 109.5
C24 C27 H27C 109.5
H27A C27 H27C 109.5
H27B C27 H27C 109.5
C9 N1 O2 109.83(8)
C1 O1 C24 117.13(7)
N1 O2 C7 109.13(7)
C13 O3 C16 118.29(9)

loop_
_geom_bond_atom_site_label_1
_geom_bond_atom_site_label_2
_geom_bond_distance
C1 O1 1.3808(11)
C1 C6 1.3866(14)
C1 C2 1.3951(13)
C2 C3 1.3902(14)
C2 H2 0.9500
C3 C4 1.3944(15)
C3 H3 0.9500
C4 C5 1.3898(14)
C4 C7 1.5024(14)
C5 C6 1.3923(14)
C5 H5 0.9500
C6 H6 0.9500
C7 O2 1.4735(13)
C7 C8 1.5256(15)
C7 H7 1.0000
C8 C9 1.5043(14)
C8 H8A 0.9900
C8 H8B 0.9900
C9 N1 1.2854(13)
C9 C10 1.4616(13)
C10 C11 1.3991(13)
C10 C15 1.4005(13)
C11 C12 1.3825(14)
C11 H11 0.9500
C12 C13 1.3976(15)
C12 H12 0.9500
C13 O3 1.3618(12)
C13 C14 1.3945(15)
C14 C15 1.3830(14)
C14 H14 0.9500
C15 H15 0.9500
C16 O3 1.4345(13)
C16 C17 1.5099(15)
C16 H16A 0.9900
C16 H16B 0.9900
C17 C18 1.5243(16)
C17 H17A 0.9900
C17 H17B 0.9900
C18 C19 1.5259(16)
C18 H18A 0.9900
C18 H18B 0.9900
C19 C20 1.5205(15)
C19 H19A 0.9900
C19 H19B 0.9900
C20 C21 1.5272(15)
C20 H20A 0.9900
C20 H20B 0.9900
C21 C22 1.5188(15)
C21 H21A 0.9900
C21 H21B 0.9900
C22 C23 1.5244(17)
C22 H22A 0.9900
C22 H22B 0.9900
C23 H23A 0.9800
C23 H23B 0.9800
C23 H23C 0.9800
C24 O1 1.4744(11)
C24 C27 1.5160(14)
C24 C25 1.5188(14)
C24 C26 1.5190(14)
C25 H25A 0.9800
C25 H25B 0.9800
C25 H25C 0.9800
C26 H26A 0.9800
C26 H26B 0.9800
C26 H26C 0.9800
C27 H27A 0.9800
C27 H27B 0.9800
C27 H27C 0.9800
N1 O2 1.4036(12)

loop_
_geom_hbond_atom_site_label_D
_geom_hbond_atom_site_label_H
_geom_hbond_atom_site_label_A
_geom_hbond_site_symmetry_A
_geom_hbond_distance_DH
_geom_hbond_distance_HA
_geom_hbond_distance_DA
_geom_hbond_angle_DHA
_geom_hbond_publ_flag
. . . . . . . . .
C26 H26B O2 2_875 0.98 2.56 3.4652(14) 154 yes
. . . . . . . . .
C15 H15 O1 2_865 0.95 2.61 3.5542(12) 173 yes

loop_
_geom_torsion_atom_site_label_1
_geom_torsion_atom_site_label_2
_geom_torsion_atom_site_label_3
_geom_torsion_atom_site_label_4
_geom_torsion
O1 C1 C2 C3 179.22(9)
C6 C1 C2 C3 3.20(15)
C1 C2 C3 C4 -0.24(16)
C2 C3 C4 C5 -2.29(15)
C2 C3 C4 C7 172.41(10)
C3 C4 C5 C6 1.90(15)
C7 C4 C5 C6 -172.94(10)
O1 C1 C6 C5 -179.63(9)
C2 C1 C6 C5 -3.60(15)
C4 C5 C6 C1 1.04(16)
C5 C4 C7 O2 98.97(11)
C3 C4 C7 O2 -75.69(12)
C5 C4 C7 C8 -143.67(10)
C3 C4 C7 C8 41.67(14)
O2 C7 C8 C9 -14.56(11)
C4 C7 C8 C9 -133.30(10)
C7 C8 C9 N1 10.69(13)
C7 C8 C9 C10 -172.42(9)
N1 C9 C10 C11 -1.52(15)
C8 C9 C10 C11 -178.19(10)
N1 C9 C10 C15 178.25(10)
C8 C9 C10 C15 1.58(16)
C15 C10 C11 C12 -0.47(16)
C9 C10 C11 C12 179.31(10)
C10 C11 C12 C13 0.72(17)
C11 C12 C13 O3 179.58(11)
C11 C12 C13 C14 -0.15(17)
O3 C13 C14 C15 179.57(10)
C12 C13 C14 C15 -0.68(17)
C13 C14 C15 C10 0.94(17)
C11 C10 C15 C14 -0.37(16)
C9 C10 C15 C14 179.85(10)
O3 C16 C17 C18 177.42(9)
C16 C17 C18 C19 179.84(10)
C17 C18 C19 C20 176.39(10)
C18 C19 C20 C21 -178.64(10)
C19 C20 C21 C22 -175.20(10)
C20 C21 C22 C23 179.67(11)
C10 C9 N1 O2 -178.73(9)
C8 C9 N1 O2 -1.68(13)
C6 C1 O1 C24 -91.52(11)
C2 C1 O1 C24 92.48(11)
C27 C24 O1 C1 176.34(8)
C25 C24 O1 C1 -64.71(11)
C26 C24 O1 C1 57.44(11)
C9 N1 O2 C7 -8.77(12)
C4 C7 O2 N1 142.06(9)
C8 C7 O2 N1 14.95(12)
C14 C13 O3 C16 -179.53(10)
C12 C13 O3 C16 0.74(17)
C17 C16 O3 C13 179.46(9)

_cod_database_fobs_code 2242953
